data_4125544
loop_
_publ_author_name
'Shoji, Yoshiaki'
'Ikabata, Yasuhiro'
'Wang, Qi'
'Nemoto, Daisuke'
'Sakamoto, Atsushi'
'Tanaka, Naoki'
'Seino, Junji'
'Nakai, Hiromi'
'Fukushima, Takanori'

_publ_section_title
;
 Unveiling a New Aspect of Simple Arylboronic Esters: Long-Lived
 Room-Temperature Phosphorescence from Heavy-Atom-Free Molecules.
;
_journal_issue 7
_journal_name_full 'Journal of the American Chemical Society'
_journal_page_first 2728
_journal_page_last 2733
_journal_paper_doi 10.1021/jacs.6b11984
_journal_volume 139
_journal_year 2017
_chemical_formula_sum 'C20 H32 B2 O4'
_chemical_formula_weight 358.07
_space_group_crystal_system monoclinic
_space_group_IT_number 14
_space_group_name_Hall '-P 2yn'
_space_group_name_H-M_alt 'P 1 21/n 1'
_symmetry_space_group_name_Hall '-P 2yn'
_symmetry_space_group_name_H-M 'P 1 21/n 1'
_atom_sites_solution_hydrogens geom
_audit_creation_method SHELXL-2014/7
_cell_angle_alpha 90
_cell_angle_beta 95.3720(10)
_cell_angle_gamma 90
_cell_formula_units_Z 2
_cell_length_a 6.5342(7)
_cell_length_b 14.3432(15)
_cell_length_c 11.1367(12)
_cell_measurement_reflns_used 9923
_cell_measurement_temperature 456
_cell_measurement_theta_max 29.05
_cell_measurement_theta_min 2.32
_cell_volume 1039.16(19)
_computing_cell_refinement 'APEX3 v2015.9 (Bruker AXS)'
_computing_data_collection 'Bruker Instrument Service V4.2.9 (Bruker AXS Inc., 2015)'
_computing_data_reduction 'SAINT V8.35A (Bruker AXS'
_computing_molecular_graphics 'XSHELL V6.3.1 (Bruker AXS Inc., 2004)'
_computing_publication_material 'Generate Report V2014.1 (Bruker AXS Inc., 2014)'
_computing_structure_refinement 'SHELXL-2014 (Sheldrick, 2014)'
_computing_structure_solution 'SHELXT (Sheldrick, 2013)'
_diffrn_ambient_temperature 456
_diffrn_detector_area_resol_mean 10.4167
_diffrn_measured_fraction_theta_full 0.999
_diffrn_measured_fraction_theta_max 0.999
_diffrn_measurement_device_type 'Bruker D8 goniometer'
_diffrn_measurement_method 'phi and omega scans'
_diffrn_radiation_monochromator 'multilayered conforcal mirror'
_diffrn_radiation_type MoK\a
_diffrn_radiation_wavelength 0.71073
_diffrn_reflns_av_R_equivalents 0.0136
_diffrn_reflns_av_unetI/netI 0.0083
_diffrn_reflns_Laue_measured_fraction_full 0.999
_diffrn_reflns_Laue_measured_fraction_max 0.999
_diffrn_reflns_limit_h_max 7
_diffrn_reflns_limit_h_min -7
_diffrn_reflns_limit_k_max 16
_diffrn_reflns_limit_k_min -16
_diffrn_reflns_limit_l_max 12
_diffrn_reflns_limit_l_min -12
_diffrn_reflns_number 9207
_diffrn_reflns_point_group_measured_fraction_full 0.999
_diffrn_reflns_point_group_measured_fraction_max 0.999
_diffrn_reflns_theta_full 24.401
_diffrn_reflns_theta_max 24.401
_diffrn_reflns_theta_min 2.322
_diffrn_source 'rotating anode'
_diffrn_source_type 'Bruker Turbo X-ray Source'
_exptl_absorpt_coefficient_mu 0.076
_exptl_absorpt_correction_T_max 0.987
_exptl_absorpt_correction_T_min 0.925
_exptl_absorpt_correction_type multi-scan
_exptl_absorpt_process_details
;
SADABS Sheldrick 1996
;
_exptl_crystal_colour Colorless
_exptl_crystal_density_diffrn 1.144
_exptl_crystal_description Block
_exptl_crystal_F_000 388
_exptl_crystal_size_max 0.230
_exptl_crystal_size_mid 0.210
_exptl_crystal_size_min 0.180
_refine_diff_density_max 0.221
_refine_diff_density_min -0.183
_refine_diff_density_rms 0.034
_refine_ls_extinction_method none
_refine_ls_goodness_of_fit_ref 1.055
_refine_ls_hydrogen_treatment constr
_refine_ls_matrix_type full
_refine_ls_number_parameters 123
_refine_ls_number_reflns 1711
_refine_ls_number_restraints 0
_refine_ls_restrained_S_all 1.055
_refine_ls_R_factor_all 0.0371
_refine_ls_R_factor_gt 0.0362
_refine_ls_shift/su_max 0.000
_refine_ls_shift/su_mean 0.000
_refine_ls_structure_factor_coef Fsqd
_refine_ls_weighting_details 'w=1/[\s^2^(Fo^2^)+(0.0380P)^2^+0.5004P] where P=(Fo^2^+2Fc^2^)/3'
_refine_ls_weighting_scheme calc
_refine_ls_wR_factor_gt 0.0893
_refine_ls_wR_factor_ref 0.0900
_reflns_Friedel_coverage 0.000
_reflns_number_gt 1643
_reflns_number_total 1711
_reflns_threshold_expression 'I > 2\s(I)'
_cod_data_source_file ja6b11984_si_004.cif
_cod_data_source_block pMe2_0m_a
_cod_depositor_comments 'Adding full bibliography for 4125542--4125544.cif.'
_cod_database_code 4125544
_shelx_shelxl_version_number 2014/7
_shelx_space_group_comment
;
The symmetry employed for this shelxl refinement is uniquely defined
by the following loop, which should always be used as a source of
symmetry information in preference to the above space-group names.
They are only intended as comments.
;
_shelx_estimated_absorpt_t_min 0.983
_shelx_estimated_absorpt_t_max 0.987

loop_
_space_group_symop_operation_xyz
'x, y, z'
'-x+1/2, y+1/2, -z+1/2'
'-x, -y, -z'
'x-1/2, -y-1/2, z-1/2'

loop_
_atom_site_label
_atom_site_type_symbol
_atom_site_fract_x
_atom_site_fract_y
_atom_site_fract_z
_atom_site_U_iso_or_equiv
_atom_site_adp_type
_atom_site_occupancy
_atom_site_site_symmetry_order
_atom_site_calc_flag
_atom_site_refinement_flags_posn
_atom_site_refinement_flags_adp
B1 B 0.1301(2) 0.38351(9) 0.71507(12) 0.0190(3) Uani 1 1 d . .
C1 C 0.05179(18) 0.44468(8) 0.60387(10) 0.0170(3) Uani 1 1 d . .
C2 C 0.18151(18) 0.45249(8) 0.51108(10) 0.0176(3) Uani 1 1 d . .
H2 H 0.3053 0.4201 0.5189 0.021 Uiso 1 1 calc R U
C3 C 0.13540(18) 0.50605(8) 0.40788(11) 0.0174(3) Uani 1 1 d . .
C4 C 0.2851(2) 0.50919(9) 0.31265(11) 0.0248(3) Uani 1 1 d . .
H4A H 0.4010 0.4701 0.3367 0.037 Uiso 1 1 calc R U
H4B H 0.3309 0.5721 0.3033 0.037 Uiso 1 1 calc R U
H4C H 0.2185 0.4873 0.2374 0.037 Uiso 1 1 calc R U
C5 C 0.3222(2) 0.27455(9) 0.82369(12) 0.0271(3) Uani 1 1 d . .
C6 C 0.5482(2) 0.26399(12) 0.86583(15) 0.0432(4) Uani 1 1 d . .
H6A H 0.6134 0.2262 0.8094 0.065 Uiso 1 1 calc R U
H6B H 0.5625 0.2347 0.9437 0.065 Uiso 1 1 calc R U
H6C H 0.6119 0.3244 0.8711 0.065 Uiso 1 1 calc R U
C7 C 0.2271(3) 0.17991(10) 0.79182(15) 0.0423(4) Uani 1 1 d . .
H7A H 0.0832 0.1874 0.7675 0.063 Uiso 1 1 calc R U
H7B H 0.2445 0.1397 0.8610 0.063 Uiso 1 1 calc R U
H7C H 0.2937 0.1528 0.7269 0.063 Uiso 1 1 calc R U
C8 C 0.1968(2) 0.33301(10) 0.90781(12) 0.0297(3) Uani 1 1 d . .
C9 C 0.3213(3) 0.41152(13) 0.97069(14) 0.0510(5) Uani 1 1 d . .
H9A H 0.3934 0.4448 0.9128 0.076 Uiso 1 1 calc R U
H9B H 0.4185 0.3859 1.0319 0.076 Uiso 1 1 calc R U
H9C H 0.2306 0.4534 1.0071 0.076 Uiso 1 1 calc R U
C10 C 0.0857(3) 0.27680(14) 0.99712(15) 0.0496(5) Uani 1 1 d . .
H10A H 0.0093 0.3181 1.0440 0.074 Uiso 1 1 calc R U
H10B H 0.1842 0.2430 1.0497 0.074 Uiso 1 1 calc R U
H10C H -0.0067 0.2337 0.9542 0.074 Uiso 1 1 calc R U
O1 O 0.30273(13) 0.32984(6) 0.71265(8) 0.0252(2) Uani 1 1 d . .
O2 O 0.04445(14) 0.37856(7) 0.82208(8) 0.0274(2) Uani 1 1 d . .

loop_
_atom_site_aniso_label
_atom_site_aniso_U_11
_atom_site_aniso_U_22
_atom_site_aniso_U_33
_atom_site_aniso_U_23
_atom_site_aniso_U_13
_atom_site_aniso_U_12
B1 0.0205(7) 0.0164(6) 0.0199(7) 0.0009(5) -0.0001(5) -0.0034(5)
C1 0.0221(6) 0.0130(6) 0.0157(6) -0.0021(5) 0.0000(5) -0.0028(5)
C2 0.0191(6) 0.0138(6) 0.0194(6) -0.0011(5) -0.0001(5) 0.0010(5)
C3 0.0217(6) 0.0141(6) 0.0161(6) -0.0016(4) 0.0012(5) -0.0020(5)
C4 0.0258(7) 0.0276(7) 0.0216(7) 0.0051(5) 0.0055(5) 0.0052(5)
C5 0.0255(7) 0.0275(7) 0.0278(7) 0.0170(6) -0.0003(5) -0.0008(5)
C6 0.0285(8) 0.0516(10) 0.0489(9) 0.0332(8) 0.0008(7) 0.0041(7)
C7 0.0526(10) 0.0255(8) 0.0473(9) 0.0152(7) -0.0025(8) 0.0004(7)
C8 0.0297(7) 0.0391(8) 0.0193(7) 0.0130(6) -0.0031(5) 0.0014(6)
C9 0.0701(12) 0.0522(10) 0.0266(8) 0.0013(7) -0.0166(8) -0.0026(9)
C10 0.0387(9) 0.0771(13) 0.0339(9) 0.0325(9) 0.0080(7) 0.0104(8)
O1 0.0259(5) 0.0257(5) 0.0242(5) 0.0128(4) 0.0040(4) 0.0046(4)
O2 0.0281(5) 0.0362(5) 0.0180(5) 0.0091(4) 0.0026(4) 0.0068(4)

loop_
_atom_type_symbol
_atom_type_description
_atom_type_scat_dispersion_real
_atom_type_scat_dispersion_imag
_atom_type_scat_source
C C 0.0033 0.0016 'International Tables Vol C Tables 4.2.6.8 and 6.1.1.4'
H H 0.0000 0.0000 'International Tables Vol C Tables 4.2.6.8 and 6.1.1.4'
B B 0.0013 0.0007 'International Tables Vol C Tables 4.2.6.8 and 6.1.1.4'
O O 0.0106 0.0060 'International Tables Vol C Tables 4.2.6.8 and 6.1.1.4'

loop_
_geom_angle_atom_site_label_1
_geom_angle_atom_site_label_2
_geom_angle_atom_site_label_3
_geom_angle
_geom_angle_site_symmetry_1
_geom_angle_site_symmetry_3
O2 B1 O1 113.21(11) . .
O2 B1 C1 126.16(11) . .
O1 B1 C1 120.61(11) . .
C2 C1 C3 118.14(11) . 3_566
C2 C1 B1 116.95(11) . .
C3 C1 B1 124.89(11) 3_566 .
C3 C2 C1 123.65(11) . .
C3 C2 H2 118.2 . .
C1 C2 H2 118.2 . .
C2 C3 C1 118.22(11) . 3_566
C2 C3 C4 119.50(11) . .
C1 C3 C4 122.28(11) 3_566 .
C3 C4 H4A 109.5 . .
C3 C4 H4B 109.5 . .
H4A C4 H4B 109.5 . .
C3 C4 H4C 109.5 . .
H4A C4 H4C 109.5 . .
H4B C4 H4C 109.5 . .
O1 C5 C6 108.70(10) . .
O1 C5 C7 106.56(11) . .
C6 C5 C7 110.36(13) . .
O1 C5 C8 102.06(10) . .
C6 C5 C8 115.00(13) . .
C7 C5 C8 113.40(12) . .
C5 C6 H6A 109.5 . .
C5 C6 H6B 109.5 . .
H6A C6 H6B 109.5 . .
C5 C6 H6C 109.5 . .
H6A C6 H6C 109.5 . .
H6B C6 H6C 109.5 . .
C5 C7 H7A 109.5 . .
C5 C7 H7B 109.5 . .
H7A C7 H7B 109.5 . .
C5 C7 H7C 109.5 . .
H7A C7 H7C 109.5 . .
H7B C7 H7C 109.5 . .
O2 C8 C10 109.03(11) . .
O2 C8 C9 105.72(12) . .
C10 C8 C9 111.09(13) . .
O2 C8 C5 102.28(10) . .
C10 C8 C5 114.95(13) . .
C9 C8 C5 112.90(13) . .
C8 C9 H9A 109.5 . .
C8 C9 H9B 109.5 . .
H9A C9 H9B 109.5 . .
C8 C9 H9C 109.5 . .
H9A C9 H9C 109.5 . .
H9B C9 H9C 109.5 . .
C8 C10 H10A 109.5 . .
C8 C10 H10B 109.5 . .
H10A C10 H10B 109.5 . .
C8 C10 H10C 109.5 . .
H10A C10 H10C 109.5 . .
H10B C10 H10C 109.5 . .
B1 O1 C5 107.13(10) . .
B1 O2 C8 106.43(10) . .

loop_
_geom_bond_atom_site_label_1
_geom_bond_atom_site_label_2
_geom_bond_distance
_geom_bond_site_symmetry_2
B1 O2 1.3650(16) .
B1 O1 1.3681(17) .
B1 C1 1.5641(18) .
C1 C2 1.4010(17) .
C1 C3 1.4081(17) 3_566
C2 C3 1.3917(17) .
C2 H2 0.9300 .
C3 C1 1.4081(17) 3_566
C3 C4 1.5091(17) .
C4 H4A 0.9600 .
C4 H4B 0.9600 .
C4 H4C 0.9600 .
C5 O1 1.4645(14) .
C5 C6 1.5147(19) .
C5 C7 1.521(2) .
C5 C8 1.548(2) .
C6 H6A 0.9600 .
C6 H6B 0.9600 .
C6 H6C 0.9600 .
C7 H7A 0.9600 .
C7 H7B 0.9600 .
C7 H7C 0.9600 .
C8 O2 1.4669(15) .
C8 C10 1.517(2) .
C8 C9 1.521(2) .
C9 H9A 0.9600 .
C9 H9B 0.9600 .
C9 H9C 0.9600 .
C10 H10A 0.9600 .
C10 H10B 0.9600 .
C10 H10C 0.9600 .
